data_4063823
loop_
_publ_author_name
'Zhou, Wen'
'Tang, Liming'
'Patrick, Brian O.'
'Smith, Kevin M.'

_publ_section_title
;
 Electronic Effects in the Oxidative Addition of Iodomethane with
 Mixed-Aryl \b-Diketiminate Chromium Complexes
;
_journal_issue 3
_journal_name_full Organometallics
_journal_page_first 603
_journal_paper_doi 10.1021/om100961f
_journal_volume 30
_journal_year 2011
_chemical_formula_sum 'C29 H37 Cr N2'
_chemical_formula_weight 465.61
_chemical_name_systematic
;
 ?
;
_space_group_IT_number 61
_symmetry_cell_setting orthorhombic
_symmetry_space_group_name_Hall '-P 2ac 2ab'
_symmetry_space_group_name_H-M 'P b c a'
_atom_sites_solution_hydrogens geom
_atom_sites_solution_primary direct
_atom_sites_solution_secondary difmap
_audit_creation_method SHELXL-97
_cell_angle_alpha 90.00
_cell_angle_beta 90.00
_cell_angle_gamma 90.00
_cell_formula_units_Z 8
_cell_length_a 10.6610(11)
_cell_length_b 19.4810(18)
_cell_length_c 24.251(3)
_cell_measurement_reflns_used 9413
_cell_measurement_temperature 173(2)
_cell_measurement_theta_max 27.74
_cell_measurement_theta_min 2.25
_cell_volume 5036.6(9)
_computing_structure_refinement 'SHELXL-97 (Sheldrick, 1997)'
_diffrn_ambient_temperature 173(2)
_diffrn_measured_fraction_theta_full 0.994
_diffrn_measured_fraction_theta_max 0.994
_diffrn_measurement_device_type 'Bruker X8 APEX II'
_diffrn_measurement_method 'area detector'
_diffrn_radiation_monochromator graphite
_diffrn_radiation_source 'fine-focus sealed tube'
_diffrn_radiation_type MoK\a
_diffrn_radiation_wavelength 0.71073
_diffrn_reflns_av_R_equivalents 0.0328
_diffrn_reflns_av_sigmaI/netI 0.0202
_diffrn_reflns_limit_h_max 13
_diffrn_reflns_limit_h_min -14
_diffrn_reflns_limit_k_max 25
_diffrn_reflns_limit_k_min -25
_diffrn_reflns_limit_l_max 32
_diffrn_reflns_limit_l_min -31
_diffrn_reflns_number 53500
_diffrn_reflns_theta_full 28.01
_diffrn_reflns_theta_max 28.01
_diffrn_reflns_theta_min 2.09
_exptl_absorpt_coefficient_mu 0.473
_exptl_absorpt_correction_T_max 0.954
_exptl_absorpt_correction_T_min 0.822
_exptl_absorpt_correction_type multi-scan
_exptl_crystal_colour black
_exptl_crystal_density_diffrn 1.228
_exptl_crystal_density_method 'not measured'
_exptl_crystal_description plate
_exptl_crystal_F_000 1992
_exptl_crystal_size_max 0.60
_exptl_crystal_size_mid 0.43
_exptl_crystal_size_min 0.10
_refine_diff_density_max 0.485
_refine_diff_density_min -0.348
_refine_diff_density_rms 0.051
_refine_ls_extinction_method none
_refine_ls_goodness_of_fit_ref 1.036
_refine_ls_hydrogen_treatment constr
_refine_ls_matrix_type full
_refine_ls_number_parameters 291
_refine_ls_number_reflns 6043
_refine_ls_number_restraints 0
_refine_ls_restrained_S_all 1.036
_refine_ls_R_factor_all 0.0520
_refine_ls_R_factor_gt 0.0361
_refine_ls_shift/su_max 0.003
_refine_ls_shift/su_mean 0.000
_refine_ls_structure_factor_coef Fsqd
_refine_ls_weighting_details 'calc w=1/[\s^2^(Fo^2^)+(0.0486P)^2^+3.3357P] where P=(Fo^2^+2Fc^2^)/3'
_refine_ls_weighting_scheme calc
_refine_ls_wR_factor_gt 0.0929
_refine_ls_wR_factor_ref 0.1038
_reflns_number_gt 4835
_reflns_number_total 6043
_reflns_threshold_expression >2sigma(I)
_cod_data_source_file om100961f_si_003.cif
_cod_data_source_block 3c_CH3_4H
_cod_original_sg_symbol_H-M 'P bca'
_cod_database_code 4063823

loop_
_symmetry_equiv_pos_as_xyz
'x, y, z'
'-x+1/2, -y, z+1/2'
'x+1/2, -y+1/2, -z'
'-x, y+1/2, -z+1/2'
'-x, -y, -z'
'x-1/2, y, -z-1/2'
'-x-1/2, y-1/2, z'
'x, -y-1/2, z-1/2'

loop_
_atom_site_label
_atom_site_type_symbol
_atom_site_fract_x
_atom_site_fract_y
_atom_site_fract_z
_atom_site_U_iso_or_equiv
_atom_site_adp_type
_atom_site_occupancy
_atom_site_symmetry_multiplicity
_atom_site_calc_flag
_atom_site_refinement_flags
C1 C -0.18684(17) 0.07907(10) 0.50739(8) 0.0335(4) Uani 1 1 d .
H1A H -0.1644 0.0317 0.4982 0.050 Uiso 1 1 calc R
H1B H -0.1905 0.1065 0.4736 0.050 Uiso 1 1 calc R
H1C H -0.2689 0.0798 0.5256 0.050 Uiso 1 1 calc R
C2 C -0.08895(15) 0.10883(8) 0.54577(7) 0.0237(3) Uani 1 1 d .
C3 C -0.01949(15) 0.16471(9) 0.52645(7) 0.0256(3) Uani 1 1 d .
H3 H -0.0499 0.1862 0.4939 0.031 Uiso 1 1 calc R
C4 C 0.09013(15) 0.19281(8) 0.54943(6) 0.0222(3) Uani 1 1 d .
C5 C 0.16305(17) 0.24074(9) 0.51224(7) 0.0307(4) Uani 1 1 d .
H5A H 0.2110 0.2732 0.5348 0.046 Uiso 1 1 calc R
H5B H 0.1046 0.2661 0.4886 0.046 Uiso 1 1 calc R
H5C H 0.2207 0.2140 0.4892 0.046 Uiso 1 1 calc R
C6 C 0.25867(15) 0.19815(8) 0.61358(6) 0.0207(3) Uani 1 1 d .
C7 C 0.27933(16) 0.25502(8) 0.64840(6) 0.0241(3) Uani 1 1 d .
C8 C 0.40303(17) 0.27189(9) 0.66190(7) 0.0303(4) Uani 1 1 d .
H8 H 0.4186 0.3103 0.6850 0.036 Uiso 1 1 calc R
C9 C 0.50331(17) 0.23394(9) 0.64240(8) 0.0305(4) Uani 1 1 d .
H9 H 0.5866 0.2461 0.6523 0.037 Uiso 1 1 calc R
C10 C 0.48154(16) 0.17824(9) 0.60851(7) 0.0273(3) Uani 1 1 d .
H10 H 0.5507 0.1523 0.5953 0.033 Uiso 1 1 calc R
C11 C 0.35987(15) 0.15923(8) 0.59320(7) 0.0232(3) Uani 1 1 d .
C12 C 0.17064(18) 0.29844(9) 0.66956(7) 0.0303(4) Uani 1 1 d .
H12 H 0.0945 0.2685 0.6712 0.036 Uiso 1 1 calc R
C13 C 0.1936(3) 0.32732(12) 0.72768(9) 0.0528(6) Uani 1 1 d .
H13A H 0.1209 0.3546 0.7392 0.079 Uiso 1 1 calc R
H13B H 0.2685 0.3564 0.7273 0.079 Uiso 1 1 calc R
H13C H 0.2059 0.2893 0.7536 0.079 Uiso 1 1 calc R
C14 C 0.1423(3) 0.35781(12) 0.63097(10) 0.0546(6) Uani 1 1 d .
H14A H 0.0722 0.3846 0.6457 0.082 Uiso 1 1 calc R
H14B H 0.1200 0.3399 0.5945 0.082 Uiso 1 1 calc R
H14C H 0.2165 0.3872 0.6278 0.082 Uiso 1 1 calc R
C15 C 0.34286(16) 0.09781(9) 0.55498(8) 0.0305(4) Uani 1 1 d .
H15 H 0.2513 0.0926 0.5471 0.037 Uiso 1 1 calc R
C16 C 0.4115(2) 0.10813(12) 0.49990(9) 0.0469(5) Uani 1 1 d .
H16A H 0.3820 0.1505 0.4824 0.070 Uiso 1 1 calc R
H16B H 0.3942 0.0691 0.4755 0.070 Uiso 1 1 calc R
H16C H 0.5019 0.1113 0.5066 0.070 Uiso 1 1 calc R
C17 C 0.3890(2) 0.03182(10) 0.58138(10) 0.0495(6) Uani 1 1 d .
H17A H 0.3765 -0.0065 0.5558 0.074 Uiso 1 1 calc R
H17B H 0.3419 0.0232 0.6154 0.074 Uiso 1 1 calc R
H17C H 0.4785 0.0361 0.5900 0.074 Uiso 1 1 calc R
C18 C -0.14134(15) 0.01947(8) 0.60867(7) 0.0243(3) Uani 1 1 d .
C19 C -0.25070(17) 0.02382(10) 0.63971(7) 0.0307(4) Uani 1 1 d .
H19 H -0.2826 0.0675 0.6501 0.037 Uiso 1 1 calc R
C20 C -0.3135(2) -0.03538(11) 0.65560(8) 0.0392(5) Uani 1 1 d .
H20 H -0.3876 -0.0321 0.6771 0.047 Uiso 1 1 calc R
C21 C -0.2687(2) -0.09902(11) 0.64028(9) 0.0432(5) Uani 1 1 d .
H21 H -0.3117 -0.1395 0.6512 0.052 Uiso 1 1 calc R
C22 C -0.1606(2) -0.10347(10) 0.60891(9) 0.0435(5) Uani 1 1 d .
H22 H -0.1299 -0.1472 0.5980 0.052 Uiso 1 1 calc R
C23 C -0.09666(18) -0.04466(9) 0.59325(8) 0.0340(4) Uani 1 1 d .
H23 H -0.0222 -0.0482 0.5719 0.041 Uiso 1 1 calc R
C24 C 0.1038(2) 0.02583(11) 0.69676(8) 0.0402(5) Uani 1 1 d .
H24 H 0.1146 -0.0159 0.6770 0.048 Uiso 1 1 calc R
C25 C -0.00581(18) 0.04678(10) 0.72478(7) 0.0338(4) Uani 1 1 d .
H25 H -0.0823 0.0219 0.7270 0.041 Uiso 1 1 calc R
C26 C 0.01822(19) 0.11082(11) 0.74878(7) 0.0369(4) Uani 1 1 d .
H26 H -0.0387 0.1366 0.7707 0.044 Uiso 1 1 calc R
C27 C 0.1407(2) 0.13041(11) 0.73487(8) 0.0412(5) Uani 1 1 d .
H27 H 0.1806 0.1721 0.7450 0.049 Uiso 1 1 calc R
C28 C 0.19389(19) 0.07766(12) 0.70331(8) 0.0439(5) Uani 1 1 d .
H28 H 0.2767 0.0771 0.6888 0.053 Uiso 1 1 calc R
C29 C -0.11101(17) 0.19997(10) 0.66377(8) 0.0316(4) Uani 1 1 d .
H29A H -0.0872 0.2322 0.6930 0.047 Uiso 1 1 calc R
H29B H -0.1911 0.1782 0.6732 0.047 Uiso 1 1 calc R
H29C H -0.1196 0.2248 0.6288 0.047 Uiso 1 1 calc R
N1 N -0.07128(13) 0.08021(7) 0.59490(5) 0.0222(3) Uani 1 1 d .
N2 N 0.13200(12) 0.17756(7) 0.59974(5) 0.0199(3) Uani 1 1 d .
Cr1 Cr 0.02681(2) 0.125045(13) 0.655882(10) 0.02038(8) Uani 1 1 d .

loop_
_atom_site_aniso_label
_atom_site_aniso_U_11
_atom_site_aniso_U_22
_atom_site_aniso_U_33
_atom_site_aniso_U_23
_atom_site_aniso_U_13
_atom_site_aniso_U_12
C1 0.0278(9) 0.0430(10) 0.0296(9) 0.0009(8) -0.0103(7) -0.0052(8)
C2 0.0182(7) 0.0289(8) 0.0239(8) -0.0028(6) -0.0043(6) 0.0041(6)
C3 0.0244(8) 0.0301(8) 0.0222(8) 0.0036(6) -0.0051(6) 0.0035(7)
C4 0.0230(8) 0.0209(7) 0.0226(7) 0.0007(6) 0.0002(6) 0.0046(6)
C5 0.0334(9) 0.0304(9) 0.0283(9) 0.0087(7) -0.0034(7) -0.0019(7)
C6 0.0215(7) 0.0213(7) 0.0193(7) 0.0037(6) -0.0018(6) -0.0019(6)
C7 0.0293(8) 0.0209(7) 0.0222(8) 0.0020(6) 0.0007(6) -0.0020(6)
C8 0.0356(10) 0.0271(8) 0.0281(9) -0.0006(7) -0.0048(7) -0.0104(7)
C9 0.0247(8) 0.0332(9) 0.0336(9) 0.0072(7) -0.0071(7) -0.0103(7)
C10 0.0219(8) 0.0307(9) 0.0294(8) 0.0057(7) 0.0003(7) -0.0011(7)
C11 0.0217(8) 0.0244(8) 0.0233(8) 0.0025(6) -0.0002(6) -0.0014(6)
C12 0.0345(9) 0.0240(8) 0.0324(9) -0.0060(7) 0.0060(7) -0.0032(7)
C13 0.0731(16) 0.0507(13) 0.0344(11) -0.0088(10) 0.0044(11) 0.0131(12)
C14 0.0672(16) 0.0530(13) 0.0436(12) 0.0063(10) 0.0071(11) 0.0334(12)
C15 0.0202(8) 0.0320(9) 0.0393(10) -0.0115(8) -0.0006(7) 0.0016(7)
C16 0.0550(14) 0.0535(13) 0.0322(10) -0.0094(9) -0.0003(9) 0.0122(11)
C17 0.0722(16) 0.0275(10) 0.0489(12) -0.0045(9) 0.0021(11) 0.0025(10)
C18 0.0239(8) 0.0265(8) 0.0225(7) -0.0008(6) -0.0066(6) -0.0007(6)
C19 0.0277(9) 0.0336(9) 0.0308(9) -0.0058(7) -0.0011(7) -0.0037(7)
C20 0.0358(10) 0.0512(12) 0.0305(9) 0.0004(8) -0.0015(8) -0.0164(9)
C21 0.0559(13) 0.0368(11) 0.0368(10) 0.0115(9) -0.0132(10) -0.0176(10)
C22 0.0581(13) 0.0249(9) 0.0475(12) 0.0006(8) -0.0133(10) 0.0029(9)
C23 0.0348(10) 0.0305(9) 0.0367(10) -0.0029(7) -0.0021(8) 0.0057(8)
C24 0.0519(12) 0.0400(11) 0.0287(9) 0.0065(8) -0.0095(9) 0.0132(9)
C25 0.0338(10) 0.0409(10) 0.0268(9) 0.0120(7) -0.0066(7) -0.0110(8)
C26 0.0441(11) 0.0490(11) 0.0175(8) 0.0018(8) 0.0001(8) -0.0050(9)
C27 0.0447(12) 0.0535(12) 0.0256(9) 0.0079(8) -0.0139(8) -0.0200(10)
C28 0.0257(9) 0.0736(15) 0.0324(10) 0.0230(10) -0.0076(8) 0.0008(10)
C29 0.0266(9) 0.0330(9) 0.0351(9) -0.0056(7) 0.0060(7) 0.0014(7)
N1 0.0196(6) 0.0234(6) 0.0235(7) -0.0017(5) -0.0023(5) 0.0008(5)
N2 0.0176(6) 0.0229(6) 0.0194(6) -0.0012(5) -0.0004(5) 0.0004(5)
Cr1 0.01839(14) 0.02546(14) 0.01728(13) 0.00021(9) -0.00094(9) -0.00148(10)

loop_
_atom_type_symbol
_atom_type_description
_atom_type_scat_dispersion_real
_atom_type_scat_dispersion_imag
_atom_type_scat_source
C C 0.0033 0.0016 'International Tables Vol C Tables 4.2.6.8 and 6.1.1.4'
H H 0.0000 0.0000 'International Tables Vol C Tables 4.2.6.8 and 6.1.1.4'
N N 0.0061 0.0033 'International Tables Vol C Tables 4.2.6.8 and 6.1.1.4'
Cr Cr 0.3209 0.6236 'International Tables Vol C Tables 4.2.6.8 and 6.1.1.4'

loop_
_geom_angle_atom_site_label_1
_geom_angle_atom_site_label_2
_geom_angle_atom_site_label_3
_geom_angle
C2 C1 H1A 109.5
C2 C1 H1B 109.5
H1A C1 H1B 109.5
C2 C1 H1C 109.5
H1A C1 H1C 109.5
H1B C1 H1C 109.5
N1 C2 C3 123.53(15)
N1 C2 C1 119.23(15)
C3 C2 C1 117.22(15)
C2 C3 C4 127.66(15)
C2 C3 H3 116.2
C4 C3 H3 116.2
N2 C4 C3 123.68(15)
N2 C4 C5 120.75(14)
C3 C4 C5 115.53(14)
C4 C5 H5A 109.5
C4 C5 H5B 109.5
H5A C5 H5B 109.5
C4 C5 H5C 109.5
H5A C5 H5C 109.5
H5B C5 H5C 109.5
C11 C6 C7 120.89(15)
C11 C6 N2 118.95(14)
C7 C6 N2 120.13(14)
C8 C7 C6 118.18(15)
C8 C7 C12 120.54(15)
C6 C7 C12 121.26(15)
C9 C8 C7 121.56(16)
C9 C8 H8 119.2
C7 C8 H8 119.2
C10 C9 C8 119.57(16)
C10 C9 H9 120.2
C8 C9 H9 120.2
C9 C10 C11 121.45(16)
C9 C10 H10 119.3
C11 C10 H10 119.3
C10 C11 C6 118.34(15)
C10 C11 C15 118.65(15)
C6 C11 C15 123.01(14)
C14 C12 C7 111.50(15)
C14 C12 C13 108.55(17)
C7 C12 C13 113.02(17)
C14 C12 H12 107.9
C7 C12 H12 107.9
C13 C12 H12 107.9
C12 C13 H13A 109.5
C12 C13 H13B 109.5
H13A C13 H13B 109.5
C12 C13 H13C 109.5
H13A C13 H13C 109.5
H13B C13 H13C 109.5
C12 C14 H14A 109.5
C12 C14 H14B 109.5
H14A C14 H14B 109.5
C12 C14 H14C 109.5
H14A C14 H14C 109.5
H14B C14 H14C 109.5
C17 C15 C11 111.69(15)
C17 C15 C16 108.86(16)
C11 C15 C16 111.67(16)
C17 C15 H15 108.2
C11 C15 H15 108.2
C16 C15 H15 108.2
C15 C16 H16A 109.5
C15 C16 H16B 109.5
H16A C16 H16B 109.5
C15 C16 H16C 109.5
H16A C16 H16C 109.5
H16B C16 H16C 109.5
C15 C17 H17A 109.5
C15 C17 H17B 109.5
H17A C17 H17B 109.5
C15 C17 H17C 109.5
H17A C17 H17C 109.5
H17B C17 H17C 109.5
C23 C18 C19 119.23(17)
C23 C18 N1 119.96(15)
C19 C18 N1 120.73(15)
C20 C19 C18 120.26(18)
C20 C19 H19 119.9
C18 C19 H19 119.9
C21 C20 C19 120.35(19)
C21 C20 H20 119.8
C19 C20 H20 119.8
C20 C21 C22 119.52(19)
C20 C21 H21 120.2
C22 C21 H21 120.2
C21 C22 C23 120.54(19)
C21 C22 H22 119.7
C23 C22 H22 119.7
C22 C23 C18 120.09(18)
C22 C23 H23 120.0
C18 C23 H23 120.0
C28 C24 C25 107.71(19)
C28 C24 Cr1 72.01(11)
C25 C24 Cr1 70.87(10)
C28 C24 H24 126.1
C25 C24 H24 126.1
Cr1 C24 H24 122.6
C26 C25 C24 107.83(17)
C26 C25 Cr1 71.47(10)
C24 C25 Cr1 73.47(11)
C26 C25 H25 126.1
C24 C25 H25 126.1
Cr1 C25 H25 120.8
C25 C26 C27 108.24(19)
C25 C26 Cr1 72.77(10)
C27 C26 Cr1 71.97(10)
C25 C26 H26 125.9
C27 C26 H26 125.9
Cr1 C26 H26 121.1
C28 C27 C26 107.99(18)
C28 C27 Cr1 73.85(11)
C26 C27 Cr1 72.09(11)
C28 C27 H27 126.0
C26 C27 H27 126.0
Cr1 C27 H27 119.9
C27 C28 C24 108.22(18)
C27 C28 Cr1 70.56(11)
C24 C28 Cr1 72.75(11)
C27 C28 H28 125.9
C24 C28 H28 125.9
Cr1 C28 H28 122.5
Cr1 C29 H29A 109.5
Cr1 C29 H29B 109.5
H29A C29 H29B 109.5
Cr1 C29 H29C 109.5
H29A C29 H29C 109.5
H29B C29 H29C 109.5
C2 N1 C18 118.66(13)
C2 N1 Cr1 123.43(11)
C18 N1 Cr1 117.16(10)
C4 N2 C6 117.57(13)
C4 N2 Cr1 122.61(11)
C6 N2 Cr1 119.80(10)
N1 Cr1 N2 90.74(5)
N1 Cr1 C29 90.29(7)
N2 Cr1 C29 95.61(6)
N1 Cr1 C27 156.73(7)
N2 Cr1 C27 104.25(6)
C29 Cr1 C27 105.54(8)
N1 Cr1 C26 130.95(6)
N2 Cr1 C26 138.21(6)
C29 Cr1 C26 88.04(8)
C27 Cr1 C26 35.95(7)
N1 Cr1 C25 99.70(6)
N2 Cr1 C25 154.87(6)
C29 Cr1 C25 107.04(7)
C27 Cr1 C25 59.73(7)
C26 Cr1 C25 35.76(7)
N1 Cr1 C28 126.37(7)
N2 Cr1 C28 96.25(6)
C29 Cr1 C28 141.13(8)
C27 Cr1 C28 35.60(8)
C26 Cr1 C28 59.28(8)
C25 Cr1 C28 59.20(7)
N1 Cr1 C24 97.83(7)
N2 Cr1 C24 120.55(7)
C29 Cr1 C24 142.61(8)
C27 Cr1 C24 59.28(8)
C26 Cr1 C24 59.29(7)
C25 Cr1 C24 35.66(7)
C28 Cr1 C24 35.23(8)

loop_
_geom_bond_atom_site_label_1
_geom_bond_atom_site_label_2
_geom_bond_distance
C1 C2 1.514(2)
C1 H1A 0.9800
C1 H1B 0.9800
C1 H1C 0.9800
C2 N1 1.329(2)
C2 C3 1.397(2)
C3 C4 1.406(2)
C3 H3 0.9500
C4 N2 1.333(2)
C4 C5 1.513(2)
C5 H5A 0.9800
C5 H5B 0.9800
C5 H5C 0.9800
C6 C11 1.408(2)
C6 C7 1.410(2)
C6 N2 1.448(2)
C7 C8 1.398(2)
C7 C12 1.524(2)
C8 C9 1.383(3)
C8 H8 0.9500
C9 C10 1.381(3)
C9 H9 0.9500
C10 C11 1.399(2)
C10 H10 0.9500
C11 C15 1.525(2)
C12 C14 1.518(3)
C12 C13 1.537(3)
C12 H12 1.0000
C13 H13A 0.9800
C13 H13B 0.9800
C13 H13C 0.9800
C14 H14A 0.9800
C14 H14B 0.9800
C14 H14C 0.9800
C15 C17 1.518(3)
C15 C16 1.536(3)
C15 H15 1.0000
C16 H16A 0.9800
C16 H16B 0.9800
C16 H16C 0.9800
C17 H17A 0.9800
C17 H17B 0.9800
C17 H17C 0.9800
C18 C23 1.388(2)
C18 C19 1.390(2)
C18 N1 1.439(2)
C19 C20 1.388(3)
C19 H19 0.9500
C20 C21 1.379(3)
C20 H20 0.9500
C21 C22 1.384(3)
C21 H21 0.9500
C22 C23 1.386(3)
C22 H22 0.9500
C23 H23 0.9500
C24 C28 1.403(3)
C24 C25 1.412(3)
C24 Cr1 2.3220(19)
C24 H24 0.9500
C25 C26 1.400(3)
C25 Cr1 2.2884(17)
C25 H25 0.9500
C26 C27 1.402(3)
C26 Cr1 2.2718(18)
C26 H26 0.9500
C27 C28 1.401(3)
C27 Cr1 2.2702(18)
C27 H27 0.9500
C28 Cr1 2.3125(19)
C28 H28 0.9500
C29 Cr1 2.0799(18)
C29 H29A 0.9800
C29 H29B 0.9800
C29 H29C 0.9800
N1 Cr1 2.0109(13)
N2 Cr1 2.0391(13)

loop_
_geom_torsion_atom_site_label_1
_geom_torsion_atom_site_label_2
_geom_torsion_atom_site_label_3
_geom_torsion_atom_site_label_4
_geom_torsion
N1 C2 C3 C4 11.2(3)
C1 C2 C3 C4 -167.24(17)
C2 C3 C4 N2 -13.0(3)
C2 C3 C4 C5 164.82(17)
C11 C6 C7 C8 0.3(2)
N2 C6 C7 C8 178.25(14)
C11 C6 C7 C12 178.54(15)
N2 C6 C7 C12 -3.5(2)
C6 C7 C8 C9 -0.6(2)
C12 C7 C8 C9 -178.87(16)
C7 C8 C9 C10 0.4(3)
C8 C9 C10 C11 0.2(3)
C9 C10 C11 C6 -0.5(2)
C9 C10 C11 C15 179.11(16)
C7 C6 C11 C10 0.2(2)
N2 C6 C11 C10 -177.75(14)
C7 C6 C11 C15 -179.32(15)
N2 C6 C11 C15 2.7(2)
C8 C7 C12 C14 87.6(2)
C6 C7 C12 C14 -90.6(2)
C8 C7 C12 C13 -35.0(2)
C6 C7 C12 C13 146.80(17)
C10 C11 C15 C17 63.4(2)
C6 C11 C15 C17 -117.08(19)
C10 C11 C15 C16 -58.8(2)
C6 C11 C15 C16 120.74(18)
C23 C18 C19 C20 0.8(3)
N1 C18 C19 C20 -176.10(16)
C18 C19 C20 C21 -0.7(3)
C19 C20 C21 C22 0.0(3)
C20 C21 C22 C23 0.6(3)
C21 C22 C23 C18 -0.5(3)
C19 C18 C23 C22 -0.2(3)
N1 C18 C23 C22 176.68(16)
C28 C24 C25 C26 -0.6(2)
Cr1 C24 C25 C26 -63.66(13)
C28 C24 C25 Cr1 63.01(13)
C24 C25 C26 C27 1.3(2)
Cr1 C25 C26 C27 -63.67(13)
C24 C25 C26 Cr1 64.97(12)
C25 C26 C27 C28 -1.5(2)
Cr1 C26 C27 C28 -65.65(13)
C25 C26 C27 Cr1 64.19(13)
C26 C27 C28 C24 1.1(2)
Cr1 C27 C28 C24 -63.44(13)
C26 C27 C28 Cr1 64.49(13)
C25 C24 C28 C27 -0.2(2)
Cr1 C24 C28 C27 62.02(13)
C25 C24 C28 Cr1 -62.27(13)
C3 C2 N1 C18 -175.06(15)
C1 C2 N1 C18 3.3(2)
C3 C2 N1 Cr1 15.1(2)
C1 C2 N1 Cr1 -166.46(12)
C23 C18 N1 C2 85.9(2)
C19 C18 N1 C2 -97.31(19)
C23 C18 N1 Cr1 -103.70(16)
C19 C18 N1 Cr1 73.14(17)
C3 C4 N2 C6 166.85(15)
C5 C4 N2 C6 -10.8(2)
C3 C4 N2 Cr1 -11.6(2)
C5 C4 N2 Cr1 170.78(12)
C11 C6 N2 C4 -77.43(18)
C7 C6 N2 C4 104.57(17)
C11 C6 N2 Cr1 101.02(14)
C7 C6 N2 Cr1 -76.98(16)
C2 N1 Cr1 N2 -27.78(13)
C18 N1 Cr1 N2 162.27(11)
C2 N1 Cr1 C29 67.83(14)
C18 N1 Cr1 C29 -102.12(12)
C2 N1 Cr1 C27 -158.55(17)
C18 N1 Cr1 C27 31.5(2)
C2 N1 Cr1 C26 155.50(13)
C18 N1 Cr1 C26 -14.45(15)
C2 N1 Cr1 C25 175.18(13)
C18 N1 Cr1 C25 5.23(12)
C2 N1 Cr1 C28 -126.10(13)
C18 N1 Cr1 C28 63.95(14)
C2 N1 Cr1 C24 -148.78(13)
C18 N1 Cr1 C24 41.28(12)
C4 N2 Cr1 N1 25.92(12)
C6 N2 Cr1 N1 -152.45(11)
C4 N2 Cr1 C29 -64.45(13)
C6 N2 Cr1 C29 117.18(12)
C4 N2 Cr1 C27 -172.06(13)
C6 N2 Cr1 C27 9.56(13)
C4 N2 Cr1 C26 -157.80(13)
C6 N2 Cr1 C26 23.83(16)
C4 N2 Cr1 C25 141.02(15)
C6 N2 Cr1 C25 -37.3(2)
C4 N2 Cr1 C28 152.64(13)
C6 N2 Cr1 C28 -25.73(13)
C4 N2 Cr1 C24 125.46(13)
C6 N2 Cr1 C24 -52.91(13)
C28 C27 Cr1 N1 47.9(2)
C26 C27 Cr1 N1 -67.6(2)
C28 C27 Cr1 N2 -80.68(12)
C26 C27 Cr1 N2 163.76(12)
C28 C27 Cr1 C29 179.22(12)
C26 C27 Cr1 C29 63.66(14)
C28 C27 Cr1 C26 115.56(18)
C28 C27 Cr1 C25 78.27(13)
C26 C27 Cr1 C25 -37.29(12)
C26 C27 Cr1 C28 -115.56(18)
C28 C27 Cr1 C24 36.65(12)
C26 C27 Cr1 C24 -78.91(14)
C25 C26 Cr1 N1 34.61(15)
C27 C26 Cr1 N1 151.07(12)
C25 C26 Cr1 N2 -140.46(11)
C27 C26 Cr1 N2 -24.00(18)
C25 C26 Cr1 C29 123.30(13)
C27 C26 Cr1 C29 -120.24(14)
C25 C26 Cr1 C27 -116.46(19)
C27 C26 Cr1 C25 116.46(19)
C25 C26 Cr1 C28 -78.81(13)
C27 C26 Cr1 C28 37.65(13)
C25 C26 Cr1 C24 -37.59(12)
C27 C26 Cr1 C24 78.87(14)
C26 C25 Cr1 N1 -154.20(12)
C24 C25 Cr1 N1 89.93(12)
C26 C25 Cr1 N2 92.53(18)
C24 C25 Cr1 N2 -23.3(2)
C26 C25 Cr1 C29 -60.88(13)
C24 C25 Cr1 C29 -176.76(12)
C26 C25 Cr1 C27 37.48(12)
C24 C25 Cr1 C27 -78.39(13)
C24 C25 Cr1 C26 -115.87(17)
C26 C25 Cr1 C28 79.05(13)
C24 C25 Cr1 C28 -36.83(12)
C26 C25 Cr1 C24 115.87(17)
C27 C28 Cr1 N1 -158.64(11)
C24 C28 Cr1 N1 -41.46(15)
C27 C28 Cr1 N2 105.81(12)
C24 C28 Cr1 N2 -137.01(12)
C27 C28 Cr1 C29 -1.20(18)
C24 C28 Cr1 C29 115.98(15)
C24 C28 Cr1 C27 117.18(17)
C27 C28 Cr1 C26 -38.03(12)
C24 C28 Cr1 C26 79.15(13)
C27 C28 Cr1 C25 -79.90(13)
C24 C28 Cr1 C25 37.28(12)
C27 C28 Cr1 C24 -117.18(17)
C28 C24 Cr1 N1 147.44(12)
C25 C24 Cr1 N1 -95.75(12)
C28 C24 Cr1 N2 51.92(14)
C25 C24 Cr1 N2 168.73(10)
C28 C24 Cr1 C29 -111.70(16)
C25 C24 Cr1 C29 5.11(19)
C28 C24 Cr1 C27 -37.04(12)
C25 C24 Cr1 C27 79.77(12)
C28 C24 Cr1 C26 -79.11(13)
C25 C24 Cr1 C26 37.70(11)
C28 C24 Cr1 C25 -116.81(17)
C25 C24 Cr1 C28 116.81(17)
